data_7244837
loop_
_publ_author_name
'Hatcher, Lauren E.'
'Coulson, Ben A.'

_publ_section_title
;
 Exploring the influence of polymorphism and chromophore co-ligands on
 linkage isomer photoswitching in [Pd(bpy4dca)(NO2)2]
;
_journal_name_full CrystEngComm
_journal_paper_doi 10.1039/D2CE00213B
_journal_year 2022
_chemical_formula_moiety 'C14 H12 N2 O4'
_chemical_formula_sum 'C14 H12 N2 O4'
_chemical_formula_weight 272.26
_chemical_name_common bpy4dc
_chemical_name_systematic 'dimethyl 2,2'-bipyridine-4,4'-dicarboxylate'
_space_group_crystal_system monoclinic
_space_group_IT_number 14
_space_group_name_Hall '-P 2ybc'
_space_group_name_H-M_alt 'P 1 21/c 1'
_atom_sites_solution_hydrogens geom
_audit_creation_method SHELXL-2018/3
_audit_update_record
;
2022-02-14 deposited with the CCDC.	2022-03-25 downloaded from the CCDC.
;
_cell_angle_alpha 90
_cell_angle_beta 93.720(4)
_cell_angle_gamma 90
_cell_formula_units_Z 2
_cell_length_a 3.8010(2)
_cell_length_b 5.8557(3)
_cell_length_c 27.5948(12)
_cell_measurement_reflns_used 2159
_cell_measurement_temperature 150(2)
_cell_measurement_theta_max 29.4780
_cell_measurement_theta_min 4.1330
_cell_volume 612.90(5)
_computing_cell_refinement 'CrysAlisPro 1.171.40.67a (Rigaku OD, 2019)'
_computing_data_collection 'CrysAlisPro 1.171.40.67a (Rigaku OD, 2019)'
_computing_data_reduction 'CrysAlisPro 1.171.40.67a (Rigaku OD, 2019)'
_computing_structure_refinement 'SHELXL-2018/3 (Sheldrick, 2018)'
_computing_structure_solution 'SHELXT 2018/2 (Sheldrick, 2018)'
_diffrn_ambient_temperature 150(2)
_diffrn_detector_area_resol_mean 10.3795
_diffrn_measured_fraction_theta_full 0.997
_diffrn_measured_fraction_theta_max 0.998
_diffrn_measurement_device_type 'Xcalibur, Atlas, Gemini ultra'
_diffrn_measurement_method '\w scans'
_diffrn_radiation_type MoK\a
_diffrn_radiation_wavelength 0.71073
_diffrn_reflns_av_R_equivalents 0.0256
_diffrn_reflns_av_unetI/netI 0.0251
_diffrn_reflns_Laue_measured_fraction_full 0.997
_diffrn_reflns_Laue_measured_fraction_max 0.998
_diffrn_reflns_limit_h_max 4
_diffrn_reflns_limit_h_min -4
_diffrn_reflns_limit_k_max 7
_diffrn_reflns_limit_k_min -7
_diffrn_reflns_limit_l_max 23
_diffrn_reflns_limit_l_min -34
_diffrn_reflns_number 3721
_diffrn_reflns_point_group_measured_fraction_full 0.997
_diffrn_reflns_point_group_measured_fraction_max 0.998
_diffrn_reflns_theta_full 25.242
_diffrn_reflns_theta_max 26.359
_diffrn_reflns_theta_min 3.557
_diffrn_source 'fine-focus sealed X-ray tube'
_diffrn_source_type 'Enhance (Mo) X-ray Source'
_exptl_absorpt_coefficient_mu 0.110
_exptl_absorpt_correction_T_max 1.00000
_exptl_absorpt_correction_T_min 0.79808
_exptl_absorpt_correction_type multi-scan
_exptl_absorpt_process_details
;
CrysAlisPro 1.171.40.67a (Rigaku Oxford Diffraction, 2019)
Empirical absorption correction using spherical harmonics,
 implemented in SCALE3 ABSPACK scaling algorithm.
;
_exptl_crystal_colour colourless
_exptl_crystal_density_diffrn 1.475
_exptl_crystal_description block
_exptl_crystal_F_000 284
_exptl_crystal_recrystallization_method 'Re-crystallisation from solvent: dichloromethane'
_exptl_crystal_size_max 0.500
_exptl_crystal_size_mid 0.300
_exptl_crystal_size_min 0.200
_refine_diff_density_max 0.214
_refine_diff_density_min -0.296
_refine_diff_density_rms 0.048
_refine_ls_extinction_method none
_refine_ls_goodness_of_fit_ref 1.069
_refine_ls_hydrogen_treatment constr
_refine_ls_matrix_type full
_refine_ls_number_parameters 92
_refine_ls_number_reflns 1251
_refine_ls_number_restraints 0
_refine_ls_restrained_S_all 1.069
_refine_ls_R_factor_all 0.0491
_refine_ls_R_factor_gt 0.0424
_refine_ls_shift/su_max 0.001
_refine_ls_shift/su_mean 0.000
_refine_ls_structure_factor_coef Fsqd
_refine_ls_weighting_details 'w=1/[\s^2^(Fo^2^)+(0.0502P)^2^+0.2853P] where P=(Fo^2^+2Fc^2^)/3'
_refine_ls_weighting_scheme calc
_refine_ls_wR_factor_gt 0.1066
_refine_ls_wR_factor_ref 0.1118
_reflns_Friedel_coverage 0.000
_reflns_number_gt 1103
_reflns_number_total 1251
_reflns_threshold_expression 'I > 2\s(I)'
_cod_data_source_file d2ce00213b2.cif
_cod_data_source_block bpy4dca
_cod_original_sg_symbol_H-M 'P 21/c'
_cod_database_code 7244837
_shelx_shelxl_version_number 2018/3
_shelx_space_group_comment
;
The symmetry employed for this shelxl refinement is uniquely defined
by the following loop, which should always be used as a source of
symmetry information in preference to the above space-group names.
They are only intended as comments.
;
_shelx_estimated_absorpt_t_min 0.947
_shelx_estimated_absorpt_t_max 0.978

loop_
_space_group_symop_operation_xyz
'x, y, z'
'-x, y+1/2, -z+1/2'
'-x, -y, -z'
'x, -y-1/2, z-1/2'

loop_
_atom_site_label
_atom_site_type_symbol
_atom_site_fract_x
_atom_site_fract_y
_atom_site_fract_z
_atom_site_U_iso_or_equiv
_atom_site_adp_type
_atom_site_occupancy
_atom_site_site_symmetry_order
_atom_site_calc_flag
_atom_site_refinement_flags_posn
_atom_site_refinement_flags_adp
_atom_site_refinement_flags_occupancy
_atom_site_disorder_assembly
_atom_site_disorder_group
O1 O 0.7895(3) 0.33378(19) 0.65943(4) 0.0291(3) Uani 1 1 d . . . . .
O2 O 0.6313(3) 0.6610(2) 0.69412(4) 0.0357(4) Uani 1 1 d . . . . .
N1 N 0.3024(3) 0.7664(2) 0.51599(4) 0.0212(3) Uani 1 1 d . . . . .
C1 C 0.2541(4) 0.8931(3) 0.55525(6) 0.0228(4) Uani 1 1 d . . . . .
H1 H 0.135722 1.035216 0.550945 0.027 Uiso 1 1 calc R U . . .
C2 C 0.3679(4) 0.8279(3) 0.60196(5) 0.0225(4) Uani 1 1 d . . . . .
H2 H 0.333807 0.924672 0.628898 0.027 Uiso 1 1 calc R U . . .
C3 C 0.5329(4) 0.6177(3) 0.60834(5) 0.0198(3) Uani 1 1 d . . . . .
C4 C 0.5853(4) 0.4841(2) 0.56800(5) 0.0196(3) Uani 1 1 d . . . . .
H4 H 0.697250 0.339458 0.571404 0.024 Uiso 1 1 calc R U . . .
C5 C 0.4706(4) 0.5665(2) 0.52237(5) 0.0184(3) Uani 1 1 d . . . . .
C6 C 0.6544(4) 0.5445(3) 0.65868(5) 0.0228(4) Uani 1 1 d . . . . .
C7 C 0.9181(5) 0.2498(3) 0.70672(6) 0.0319(4) Uani 1 1 d . . . . .
H7A H 1.006872 0.093726 0.703530 0.048 Uiso 1 1 calc R U . . .
H7B H 0.725400 0.250192 0.728656 0.048 Uiso 1 1 calc R U . . .
H7C H 1.108998 0.348613 0.719959 0.048 Uiso 1 1 calc R U . . .

loop_
_atom_site_aniso_label
_atom_site_aniso_U_11
_atom_site_aniso_U_22
_atom_site_aniso_U_33
_atom_site_aniso_U_23
_atom_site_aniso_U_13
_atom_site_aniso_U_12
O1 0.0409(7) 0.0271(6) 0.0187(6) 0.0024(4) -0.0031(5) 0.0057(5)
O2 0.0511(8) 0.0354(7) 0.0200(6) -0.0046(5) -0.0010(5) 0.0055(6)
N1 0.0219(6) 0.0191(6) 0.0224(7) 0.0018(5) 0.0004(5) 0.0001(5)
C1 0.0221(8) 0.0194(7) 0.0269(8) 0.0000(6) 0.0013(6) 0.0016(6)
C2 0.0229(8) 0.0219(7) 0.0229(8) -0.0043(6) 0.0029(6) -0.0012(6)
C3 0.0169(7) 0.0220(7) 0.0205(8) 0.0004(6) 0.0010(5) -0.0041(6)
C4 0.0189(7) 0.0181(7) 0.0216(8) 0.0007(6) -0.0004(6) -0.0010(6)
C5 0.0164(7) 0.0174(7) 0.0211(8) 0.0010(6) 0.0008(5) -0.0025(6)
C6 0.0225(8) 0.0257(8) 0.0203(8) 0.0000(6) 0.0014(6) -0.0032(6)
C7 0.0373(10) 0.0367(9) 0.0213(8) 0.0076(7) -0.0025(7) 0.0046(8)

loop_
_atom_type_symbol
_atom_type_description
_atom_type_scat_dispersion_real
_atom_type_scat_dispersion_imag
_atom_type_scat_source
C C 0.0033 0.0016 'International Tables Vol C Tables 4.2.6.8 and 6.1.1.4'
H H 0.0000 0.0000 'International Tables Vol C Tables 4.2.6.8 and 6.1.1.4'
N N 0.0061 0.0033 'International Tables Vol C Tables 4.2.6.8 and 6.1.1.4'
O O 0.0106 0.0060 'International Tables Vol C Tables 4.2.6.8 and 6.1.1.4'

loop_
_geom_angle_atom_site_label_1
_geom_angle_atom_site_label_2
_geom_angle_atom_site_label_3
_geom_angle
_geom_angle_site_symmetry_1
_geom_angle_site_symmetry_3
_geom_angle_publ_flag
C6 O1 C7 115.73(12) . . ?
C1 N1 C5 117.91(12) . . ?
N1 C1 C2 123.41(14) . . ?
N1 C1 H1 118.3 . . ?
C2 C1 H1 118.3 . . ?
C1 C2 C3 118.23(14) . . ?
C1 C2 H2 120.9 . . ?
C3 C2 H2 120.9 . . ?
C4 C3 C2 119.10(13) . . ?
C4 C3 C6 122.15(14) . . ?
C2 C3 C6 118.75(13) . . ?
C3 C4 C5 118.59(14) . . ?
C3 C4 H4 120.7 . . ?
C5 C4 H4 120.7 . . ?
N1 C5 C4 122.71(13) . . ?
N1 C5 C5 116.35(15) . 3_666 ?
C4 C5 C5 120.94(16) . 3_666 ?
O2 C6 O1 124.10(14) . . ?
O2 C6 C3 123.96(14) . . ?
O1 C6 C3 111.94(13) . . ?
O1 C7 H7A 109.5 . . ?
O1 C7 H7B 109.5 . . ?
H7A C7 H7B 109.5 . . ?
O1 C7 H7C 109.5 . . ?
H7A C7 H7C 109.5 . . ?
H7B C7 H7C 109.5 . . ?

loop_
_geom_bond_atom_site_label_1
_geom_bond_atom_site_label_2
_geom_bond_distance
_geom_bond_site_symmetry_2
_geom_bond_publ_flag
O1 C6 1.3362(19) . ?
O1 C7 1.4497(18) . ?
O2 C6 1.2004(18) . ?
N1 C1 1.3354(19) . ?
N1 C5 1.3401(19) . ?
C1 C2 1.386(2) . ?
C1 H1 0.9500 . ?
C2 C3 1.388(2) . ?
C2 H2 0.9500 . ?
C3 C4 1.385(2) . ?
C3 C6 1.498(2) . ?
C4 C5 1.392(2) . ?
C4 H4 0.9500 . ?
C5 C5 1.489(3) 3_666 ?
C7 H7A 0.9800 . ?
C7 H7B 0.9800 . ?
C7 H7C 0.9800 . ?

loop_
_geom_hbond_atom_site_label_D
_geom_hbond_atom_site_label_H
_geom_hbond_atom_site_label_A
_geom_hbond_distance_DH
_geom_hbond_distance_HA
_geom_hbond_distance_DA
_geom_hbond_angle_DHA
_geom_hbond_site_symmetry_A
_geom_hbond_publ_flag
C1 H1 N1 0.95 2.67 3.4315(19) 137.4 3_576 yes
C7 H7B O2 0.98 2.65 3.586(2) 159.7 2_646 yes

loop_
_geom_torsion_atom_site_label_1
_geom_torsion_atom_site_label_2
_geom_torsion_atom_site_label_3
_geom_torsion_atom_site_label_4
_geom_torsion
_geom_torsion_site_symmetry_1
_geom_torsion_site_symmetry_2
_geom_torsion_site_symmetry_3
_geom_torsion_site_symmetry_4
_geom_torsion_publ_flag
C5 N1 C1 C2 -0.2(2) . . . . ?
N1 C1 C2 C3 -1.6(2) . . . . ?
C1 C2 C3 C4 1.6(2) . . . . ?
C1 C2 C3 C6 -179.52(13) . . . . ?
C2 C3 C4 C5 0.1(2) . . . . ?
C6 C3 C4 C5 -178.75(13) . . . . ?
C1 N1 C5 C4 2.0(2) . . . . ?
C1 N1 C5 C5 -178.11(15) . . . 3_666 ?
C3 C4 C5 N1 -2.0(2) . . . . ?
C3 C4 C5 C5 178.16(15) . . . 3_666 ?
C7 O1 C6 O2 -1.1(2) . . . . ?
C7 O1 C6 C3 179.29(12) . . . . ?
C4 C3 C6 O2 175.66(15) . . . . ?
C2 C3 C6 O2 -3.2(2) . . . . ?
C4 C3 C6 O1 -4.7(2) . . . . ?
C2 C3 C6 O1 176.42(12) . . . . ?
